data_7231691
loop_
_publ_author_name
'Getmanenko, Yulia A.'
'Mullins, Christopher S.'
'Nesterov, Vladimir N.'
'Lake, Stephanie'
'Risko, Chad'
'Johnston-Halperin, Ezekiel'

_publ_section_title
;
 Magnetic ordering in a vanadium-organic coordination polymer using a
 pyrrolo[2,3-d:5,4-d&#x2032;]bis(thiazole)-based ligand
;
_journal_issue 63
_journal_name_full 'RSC Advances'
_journal_page_first 36223
_journal_paper_doi 10.1039/C8RA05697H
_journal_volume 8
_journal_year 2018
_chemical_formula_moiety 'C12 H13 I2 N3 S2'
_chemical_formula_sum 'C12 H13 I2 N3 S2'
_chemical_formula_weight 517.17
_space_group_crystal_system monoclinic
_space_group_IT_number 8
_space_group_name_Hall 'C -2y'
_space_group_name_H-M_alt 'C 1 m 1'
_symmetry_space_group_name_Hall 'C -2y'
_symmetry_space_group_name_H-M 'C 1 m 1'
_atom_sites_solution_hydrogens geom
_atom_sites_solution_primary dual
_audit_creation_date 2018-09-11
_audit_creation_method
;
Olex2 1.2
(compiled 2018.05.29 svn.r3508 for OlexSys, GUI svn.r5506)
;
_audit_update_record
;
2018-09-17 deposited with the CCDC.
2018-10-16 downloaded from the CCDC.
;
_cell_angle_alpha 90
_cell_angle_beta 91.6500(10)
_cell_angle_gamma 90
_cell_formula_units_Z 6
_cell_length_a 16.8767(2)
_cell_length_b 33.8581(5)
_cell_length_c 4.41650(10)
_cell_measurement_reflns_used 41565
_cell_measurement_temperature 100.00(10)
_cell_measurement_theta_max 31.1450
_cell_measurement_theta_min 2.1560
_cell_volume 2522.60(7)
_computing_cell_refinement 'CrysAlisPro 1.171.40.12b (Rigaku OD, 2018)'
_computing_data_collection 'CrysAlisPro 1.171.40.12b (Rigaku OD, 2018)'
_computing_data_reduction 'CrysAlisPro 1.171.40.12b (Rigaku OD, 2018)'
_computing_molecular_graphics 'Olex2 (Dolomanov et al., 2009)'
_computing_publication_material 'Olex2 (Dolomanov et al., 2009)'
_computing_structure_refinement 'ShelXL (Sheldrick, 2015)'
_computing_structure_solution 'ShelXT (Sheldrick, 2015)'
_diffrn_ambient_environment N~2~
_diffrn_ambient_temperature 100.00(10)
_diffrn_detector 'CCD plate'
_diffrn_detector_type HyPix
_diffrn_measured_fraction_theta_full 0.999
_diffrn_measured_fraction_theta_max 0.999
_diffrn_measurement_details
;
List of Runs (angles in degrees, time in seconds):

  # Type    Start    End  Width  t~exp~   \w     \q     \k     \f   Frames
#--------------------------------------------------------------------------
  1  \w    -20.00  63.00   0.50   30.00    --   -5.49  39.00  10.61  166
  2  \w     21.00  61.00   0.50   30.00    --   -5.49  33.00  45.33   80
  3  \w     43.00  69.00   0.50   30.00    --   -5.49  33.00 142.30   52
  4  \w    -18.00  39.00   0.50   30.00    --    4.56 -99.00  30.00  114
  5  \w     18.00  43.00   0.50   30.00    --    4.56-106.00 -58.00   50
  6  \w    -19.00  62.00   0.50   30.00    --   -5.49  19.00 -90.00  162
  7  \w     39.00  65.00   0.50   30.00    --   -5.49  40.00-143.04   52
  8  \w    -20.00  21.00   0.50   30.00    --   -5.49  40.00-143.04   82
  9  \w    -19.00  54.00   0.50   30.00    --   -5.49  35.00 -47.98  146
 10  \w    -20.00   6.00   0.50   30.00    --   -5.49  33.00  45.33   52
 11  \w    -20.00  36.00   0.50   30.00    --   -5.49  33.00 142.30  112
 12  \w    -18.00  27.00   0.50   30.00    --   -5.49 -99.00  90.00   90
 13  \w    -18.00  29.00   0.50   30.00    --   -5.49 -99.00 -60.00   94
 14  \w    -18.00  23.00   0.50   30.00    --   -5.49 -99.00 -90.00   82
 15  \w    -13.00  29.00   0.50   30.00    --   -5.49 -99.00-180.00   84
 16  \w    -64.00  20.00   0.50   30.00    --    4.56 -57.00-180.00  168
 17  \w    -70.00  19.00   0.50   30.00    --    4.56 -33.00  81.66  178
;
_diffrn_measurement_device 'four-circle diffractometer'
_diffrn_measurement_device_type 'XtaLAB Synergy, Dualflex, HyPix'
_diffrn_measurement_method '\w scans'
_diffrn_orient_matrix_type 'CrysAlisPro convention (1999,Acta A55,543-557)'
_diffrn_orient_matrix_UB_11 -0.0006487000
_diffrn_orient_matrix_UB_12 0.0200686000
_diffrn_orient_matrix_UB_13 0.0459134000
_diffrn_orient_matrix_UB_21 -0.0368473000
_diffrn_orient_matrix_UB_22 -0.0031585000
_diffrn_orient_matrix_UB_23 0.0693936000
_diffrn_orient_matrix_UB_31 0.0202232000
_diffrn_orient_matrix_UB_32 -0.0051203000
_diffrn_orient_matrix_UB_33 0.1374312000
_diffrn_radiation_monochromator mirror
_diffrn_radiation_probe x-ray
_diffrn_radiation_type MoK\a
_diffrn_radiation_wavelength 0.71073
_diffrn_reflns_av_R_equivalents 0.0237
_diffrn_reflns_av_unetI/netI 0.0117
_diffrn_reflns_Laue_measured_fraction_full 0.999
_diffrn_reflns_Laue_measured_fraction_max 0.999
_diffrn_reflns_limit_h_max 21
_diffrn_reflns_limit_h_min -21
_diffrn_reflns_limit_k_max 43
_diffrn_reflns_limit_k_min -43
_diffrn_reflns_limit_l_max 5
_diffrn_reflns_limit_l_min -5
_diffrn_reflns_number 36525
_diffrn_reflns_point_group_measured_fraction_full 0.995
_diffrn_reflns_point_group_measured_fraction_max 0.992
_diffrn_reflns_theta_full 25.242
_diffrn_reflns_theta_max 27.100
_diffrn_reflns_theta_min 2.171
_diffrn_source 'micro-focus sealed X-ray tube'
_diffrn_source_type 'PhotonJet (Mo) X-ray Source'
_exptl_absorpt_coefficient_mu 3.979
_exptl_absorpt_correction_T_max 1.00000
_exptl_absorpt_correction_T_min 0.66919
_exptl_absorpt_correction_type multi-scan
_exptl_absorpt_process_details
;
CrysAlisPro 1.171.40.12b (Rigaku Oxford Diffraction, 2018)
Empirical absorption correction using spherical harmonics,
 implemented in SCALE3 ABSPACK scaling algorithm.
;
_exptl_crystal_colour 'clear light yellow'
_exptl_crystal_density_diffrn 2.043
_exptl_crystal_description plate
_exptl_crystal_F_000 1464
_exptl_crystal_size_max 0.09
_exptl_crystal_size_mid 0.035
_exptl_crystal_size_min 0.015
_refine_diff_density_max 0.888
_refine_diff_density_min -0.681
_refine_diff_density_rms 0.091
_refine_ls_abs_structure_details
;
 Flack x determined using 2759 quotients [(I+)-(I-)]/[(I+)+(I-)]
 (Parsons, Flack and Wagner, Acta Cryst. B69 (2013) 249-259).
;
_refine_ls_abs_structure_Flack -0.027(10)
_refine_ls_extinction_method none
_refine_ls_goodness_of_fit_ref 1.055
_refine_ls_hydrogen_treatment constr
_refine_ls_matrix_type full
_refine_ls_number_parameters 260
_refine_ls_number_reflns 5624
_refine_ls_number_restraints 5
_refine_ls_restrained_S_all 1.055
_refine_ls_R_factor_all 0.0187
_refine_ls_R_factor_gt 0.0187
_refine_ls_shift/su_max 0.001
_refine_ls_shift/su_mean 0.000
_refine_ls_structure_factor_coef Fsqd
_refine_ls_weighting_details 'w=1/[\s^2^(Fo^2^)+(0.0295P)^2^+7.3822P] where P=(Fo^2^+2Fc^2^)/3'
_refine_ls_weighting_scheme calc
_refine_ls_wR_factor_gt 0.0478
_refine_ls_wR_factor_ref 0.0479
_reflns_Friedel_coverage 0.979
_reflns_Friedel_fraction_full 0.991
_reflns_Friedel_fraction_max 0.985
_reflns_number_gt 5610
_reflns_number_total 5624
_reflns_threshold_expression 'I > 2\s(I)'
_cod_data_source_file c8ra05697h2.cif
_cod_data_source_block str0086lt100k
_cod_database_code 7231691
_shelx_shelxl_version_number 2018/3
_chemical_oxdiff_formula C10H10N3S2I2
_shelx_space_group_comment
;
The symmetry employed for this shelxl refinement is uniquely defined
by the following loop, which should always be used as a source of
symmetry information in preference to the above space-group names.
They are only intended as comments.
;
_reflns_odcompleteness_completeness 99.92
_reflns_odcompleteness_iscentric 1
_reflns_odcompleteness_theta 26.32
_olex2_refinement_description
;
1. Fixed Uiso
 At 1.2 times of:
  All C(H,H) groups, All C(H,H,H,H) groups
 At 1.5 times of:
  All C(H,H,H) groups
2. Restrained distances
 C9A-C10A \\sim C11A-C12A
 with sigma of 0.005
 C9A-C10A \\sim C11B-C12B
 with sigma of 0.005
3. Uiso/Uaniso restraints and constraints
Uanis(C7A) = Uanis(C11A)
Uanis(C7A) = Uanis(C11B)
Uanis(C8A) = Uanis(C12A)
Uanis(C8A) = Uanis(C12B)
Uanis(C9A) = Uanis(C10A)
4. Others
 Sof(H10C)=Sof(H10D)=Sof(C11B)=Sof(H11C)=Sof(H11D)=Sof(C12B)=Sof(H12D)=
 Sof(H12E)=Sof(H12F)=1-FVAR(1)
 Sof(H10A)=Sof(H10B)=Sof(C11A)=Sof(H11A)=Sof(H11B)=Sof(C12A)=Sof(H12A)=
 Sof(H12B)=Sof(H12C)=FVAR(1)
 Fixed Sof: H4A(0.5) H4B(0.5) H5A(0.5) H5B(0.5) H6A(0.5) H6B(0.5) H7A(0.5)
 H7B(0.5) H8A(0.5) H8B(0.5) H9A(0.5) H9B(0.5) H9C(0.5)
5.a Secondary CH2 refined with riding coordinates:
 C4(H4A,H4B), C5(H5A,H5B), C6(H6A,H6B), C7(H7A,H7B), C8(H8A,H8B), C7A(H7AA,
 H7AB), C8A(H8AA,H8AB), C9A(H9AA,H9AB), C10A(H10A,H10B), C10A(H10C,H10D),
 C11A(H11A,H11B), C11B(H11C,H11D)
5.b Idealised Me refined as rotating group:
 C9(H9A,H9B,H9C), C12A(H12A,H12B,H12C), C12B(H12D,H12E,H12F)
;
_olex2_submission_special_instructions 'No special instructions were received'
_oxdiff_exptl_absorpt_empirical_details
;
Empirical correction (ABSPACK) includes:
- Absorption correction using spherical harmonics
- Frame scaling
;
_oxdiff_exptl_absorpt_empirical_full_max 1.438
_oxdiff_exptl_absorpt_empirical_full_min 0.583

loop_
_space_group_symop_operation_xyz
'x, y, z'
'x, -y, z'
'x+1/2, y+1/2, z'
'x+1/2, -y+1/2, z'

loop_
_atom_site_label
_atom_site_type_symbol
_atom_site_fract_x
_atom_site_fract_y
_atom_site_fract_z
_atom_site_U_iso_or_equiv
_atom_site_adp_type
_atom_site_occupancy
_atom_site_site_symmetry_order
_atom_site_calc_flag
_atom_site_refinement_flags_posn
_atom_site_refinement_flags_adp
_atom_site_refinement_flags_occupancy
_atom_site_disorder_assembly
_atom_site_disorder_group
I1 I 0.29180(2) 0.34768(2) 0.40115(6) 0.01853(8) Uani 1 1 d . . . . .
S1 S 0.36439(8) 0.43676(4) 0.2586(3) 0.0227(3) Uani 1 1 d . . . . .
N1 N 0.2401(3) 0.42844(13) 0.5925(10) 0.0178(8) Uani 1 1 d . . . . .
N2 N 0.2178(4) 0.500000 0.6786(14) 0.0184(12) Uani 1 2 d S T P . .
C1 C 0.2931(3) 0.40877(15) 0.4422(12) 0.0191(10) Uani 1 1 d . . . . .
C2 C 0.2566(3) 0.46764(15) 0.5662(12) 0.0195(10) Uani 1 1 d . . . . .
C3 C 0.3201(3) 0.47909(15) 0.3922(12) 0.0199(10) Uani 1 1 d . . . . .
C4 C 0.1470(4) 0.500000 0.8571(17) 0.0195(14) Uani 1 2 d S T P . .
H4A H 0.147407 0.523162 0.986357 0.023 Uiso 0.5 1 calc R . . . .
H4B H 0.147407 0.476838 0.986357 0.023 Uiso 0.5 1 calc R . . . .
C5 C 0.0709(4) 0.500000 0.6573(16) 0.0199(14) Uani 1 2 d S T P . .
H5A H 0.070714 0.523151 0.527886 0.024 Uiso 0.5 1 calc R . . . .
H5B H 0.070714 0.476849 0.527885 0.024 Uiso 0.5 1 calc R . . . .
C6 C -0.0043(4) 0.500000 0.8428(16) 0.0206(14) Uani 1 2 d S T P . .
H6A H -0.004132 0.476850 0.972245 0.025 Uiso 0.5 1 calc R . . . .
H6B H -0.004132 0.523150 0.972245 0.025 Uiso 0.5 1 calc R . . . .
C7 C -0.0793(5) 0.500000 0.6466(18) 0.0287(17) Uani 1 2 d S T P . .
H7A H -0.079270 0.476868 0.517047 0.034 Uiso 0.5 1 calc R . . . .
H7B H -0.079270 0.523132 0.517048 0.034 Uiso 0.5 1 calc R . . . .
C8 C -0.1550(5) 0.500000 0.826(2) 0.0355(19) Uani 1 2 d S T P . .
H8A H -0.155346 0.523148 0.955722 0.043 Uiso 0.5 1 calc R . . . .
H8B H -0.155346 0.476852 0.955722 0.043 Uiso 0.5 1 calc R . . . .
C9 C -0.2301(6) 0.500000 0.624(3) 0.050(3) Uani 1 2 d S T P . .
H9A H -0.275647 0.496307 0.745972 0.075 Uiso 0.5 1 calc GR . . A -1
H9B H -0.227322 0.478918 0.478982 0.075 Uiso 0.5 1 calc GR . . A -1
H9C H -0.234526 0.524775 0.518780 0.075 Uiso 0.5 1 calc GR . . A -1
I1A I 0.13575(2) 0.27160(2) 0.74171(6) 0.01717(8) Uani 1 1 d . . . . .
I2A I 0.59934(2) 0.11200(2) -0.12567(6) 0.01917(8) Uani 1 1 d . . . . .
S1A S 0.24441(7) 0.19120(4) 0.6307(3) 0.0185(2) Uani 1 1 d . . . . .
S2A S 0.43355(8) 0.12430(4) 0.2587(3) 0.0201(2) Uani 1 1 d . . . . .
N1A N 0.2845(3) 0.25894(12) 0.3944(10) 0.0158(8) Uani 1 1 d . . . . .
N2A N 0.4028(2) 0.23445(12) 0.1344(9) 0.0138(8) Uani 1 1 d . . . . .
N3A N 0.4999(2) 0.18350(13) -0.0176(10) 0.0164(8) Uani 1 1 d . . . . .
C1A C 0.2318(3) 0.24171(15) 0.5640(11) 0.0183(9) Uani 1 1 d . . . . .
C2A C 0.3374(3) 0.23109(14) 0.3120(11) 0.0152(9) Uani 1 1 d . . . . .
C3A C 0.4345(3) 0.19702(15) 0.1252(11) 0.0158(9) Uani 1 1 d . . . . .
C4A C 0.5069(3) 0.14567(14) 0.0378(12) 0.0179(10) Uani 1 1 d . . . . .
C5A C 0.3902(3) 0.17059(14) 0.2910(12) 0.0167(9) Uani 1 1 d . . . . .
C6A C 0.3278(3) 0.19244(14) 0.4137(11) 0.0164(9) Uani 1 1 d . . . . .
C7A C 0.4291(3) 0.26955(14) -0.0295(11) 0.0171(8) Uani 1 1 d . . . . .
H7AA H 0.382822 0.284603 -0.095748 0.020 Uiso 1 1 calc R . . . .
H7AB H 0.456332 0.261168 -0.208875 0.020 Uiso 1 1 calc R . . . .
C8A C 0.4838(4) 0.29622(17) 0.1578(13) 0.0251(9) Uani 1 1 d . . . . .
H8AA H 0.530255 0.281399 0.224889 0.030 Uiso 1 1 calc R . . . .
H8AB H 0.456645 0.305112 0.336046 0.030 Uiso 1 1 calc R . . . .
C9A C 0.5095(4) 0.33199(17) -0.0257(12) 0.0275(9) Uani 1 1 d D . . . .
H9AA H 0.541808 0.323068 -0.190505 0.033 Uiso 1 1 calc R . . . .
H9AB H 0.462833 0.344751 -0.113656 0.033 Uiso 1 1 calc R . . . .
C10A C 0.5564(4) 0.36200(16) 0.1634(12) 0.0275(9) Uani 1 1 d D . . . .
H10A H 0.606402 0.350361 0.230178 0.033 Uiso 0.558(10) 1 calc R . . B 1
H10B H 0.526947 0.368572 0.342041 0.033 Uiso 0.558(10) 1 calc R . . B 1
H10C H 0.593894 0.348121 0.295490 0.033 Uiso 0.442(10) 1 calc R . . B 2
H10D H 0.520260 0.376358 0.290231 0.033 Uiso 0.442(10) 1 calc R . . B 2
C11A C 0.5729(6) 0.4005(3) -0.018(2) 0.0171(8) Uani 0.558(10) 1 d D . . B 1
H11A H 0.605761 0.394157 -0.187786 0.020 Uiso 0.558(10) 1 calc R . . B 1
H11B H 0.523031 0.410900 -0.098732 0.020 Uiso 0.558(10) 1 calc R . . B 1
C11B C 0.6012(8) 0.3914(3) -0.030(2) 0.0171(8) Uani 0.442(10) 1 d D . . B 2
H11C H 0.635540 0.376961 -0.163123 0.020 Uiso 0.442(10) 1 calc R . . B 2
H11D H 0.563480 0.406107 -0.155078 0.020 Uiso 0.442(10) 1 calc R . . B 2
C12A C 0.6139(7) 0.4322(3) 0.174(2) 0.0251(9) Uani 0.558(10) 1 d D . . B 1
H12A H 0.631575 0.453090 0.045615 0.038 Uiso 0.558(10) 1 calc GR . . B 1
H12B H 0.658717 0.420869 0.281472 0.038 Uiso 0.558(10) 1 calc GR . . B 1
H12C H 0.577457 0.442578 0.316734 0.038 Uiso 0.558(10) 1 calc GR . . B 1
C12B C 0.6511(8) 0.4203(4) 0.158(3) 0.0251(9) Uani 0.442(10) 1 d D . . B 2
H12D H 0.657923 0.444243 0.045807 0.038 Uiso 0.442(10) 1 calc GR . . B 2
H12E H 0.702000 0.408789 0.204851 0.038 Uiso 0.442(10) 1 calc GR . . B 2
H12F H 0.624820 0.426065 0.343142 0.038 Uiso 0.442(10) 1 calc GR . . B 2

loop_
_atom_site_aniso_label
_atom_site_aniso_U_11
_atom_site_aniso_U_22
_atom_site_aniso_U_33
_atom_site_aniso_U_23
_atom_site_aniso_U_13
_atom_site_aniso_U_12
I1 0.01812(15) 0.01535(15) 0.02232(15) -0.00051(11) 0.00396(11) 0.00212(12)
S1 0.0194(6) 0.0183(6) 0.0310(7) -0.0009(5) 0.0113(5) 0.0012(5)
N1 0.017(2) 0.0170(19) 0.019(2) 0.0029(15) 0.0047(16) -0.0003(15)
N2 0.016(3) 0.017(3) 0.023(3) 0.000 0.007(2) 0.000
C1 0.018(2) 0.017(2) 0.022(2) -0.0018(19) 0.0034(19) 0.0000(19)
C2 0.016(2) 0.017(3) 0.026(3) 0.0001(19) 0.005(2) 0.0020(19)
C3 0.015(2) 0.018(3) 0.027(3) 0.001(2) 0.0078(19) 0.0022(18)
C4 0.021(3) 0.019(3) 0.019(3) 0.000 0.006(3) 0.000
C5 0.018(3) 0.026(4) 0.016(3) 0.000 0.009(3) 0.000
C6 0.013(3) 0.030(4) 0.020(3) 0.000 0.006(3) 0.000
C7 0.017(4) 0.045(5) 0.023(4) 0.000 0.004(3) 0.000
C8 0.020(4) 0.057(6) 0.030(4) 0.000 0.007(3) 0.000
C9 0.022(5) 0.088(9) 0.039(5) 0.000 -0.002(4) 0.000
I1A 0.01311(14) 0.01918(15) 0.01953(14) -0.00205(11) 0.00610(10) 0.00015(11)
I2A 0.01624(14) 0.01615(15) 0.02535(15) -0.00241(12) 0.00432(11) 0.00261(12)
S1A 0.0156(5) 0.0168(5) 0.0234(6) 0.0026(4) 0.0085(4) -0.0014(4)
S2A 0.0190(6) 0.0139(5) 0.0279(6) 0.0023(4) 0.0069(5) 0.0000(4)
N1A 0.0141(19) 0.0162(18) 0.0172(18) -0.0024(16) 0.0031(14) 0.0002(16)
N2A 0.0106(18) 0.0146(19) 0.0163(19) -0.0012(15) 0.0051(15) 0.0004(14)
N3A 0.0095(18) 0.021(2) 0.018(2) -0.0038(16) 0.0040(15) -0.0017(16)
C1A 0.017(2) 0.018(2) 0.020(2) -0.0013(18) 0.0038(18) 0.0014(19)
C2A 0.014(2) 0.016(2) 0.016(2) 0.0004(17) 0.0066(18) -0.0012(17)
C3A 0.015(2) 0.015(2) 0.017(2) -0.0014(17) 0.0027(18) -0.0021(18)
C4A 0.016(2) 0.013(2) 0.024(2) 0.0000(18) 0.0046(19) -0.0007(18)
C5A 0.016(2) 0.013(2) 0.022(2) -0.0028(18) 0.0059(18) 0.0002(17)
C6A 0.015(2) 0.017(2) 0.017(2) 0.0006(17) 0.0037(18) -0.0029(18)
C7A 0.016(2) 0.018(2) 0.0174(17) 0.0011(14) 0.0043(16) -0.0009(15)
C8A 0.028(2) 0.025(2) 0.023(2) 0.0000(17) 0.0028(18) -0.0051(18)
C9A 0.038(2) 0.025(2) 0.0197(17) 0.0026(15) 0.0006(16) -0.0175(17)
C10A 0.038(2) 0.025(2) 0.0197(17) 0.0026(15) 0.0006(16) -0.0175(17)
C11A 0.016(2) 0.018(2) 0.0174(17) 0.0011(14) 0.0043(16) -0.0009(15)
C11B 0.016(2) 0.018(2) 0.0174(17) 0.0011(14) 0.0043(16) -0.0009(15)
C12A 0.028(2) 0.025(2) 0.023(2) 0.0000(17) 0.0028(18) -0.0051(18)
C12B 0.028(2) 0.025(2) 0.023(2) 0.0000(17) 0.0028(18) -0.0051(18)

loop_
_atom_type_symbol
_atom_type_description
_atom_type_scat_dispersion_real
_atom_type_scat_dispersion_imag
_atom_type_scat_source
C C 0.0033 0.0016 'International Tables Vol C Tables 4.2.6.8 and 6.1.1.4'
H H 0.0000 0.0000 'International Tables Vol C Tables 4.2.6.8 and 6.1.1.4'
I I -0.4742 1.8119 'International Tables Vol C Tables 4.2.6.8 and 6.1.1.4'
N N 0.0061 0.0033 'International Tables Vol C Tables 4.2.6.8 and 6.1.1.4'
S S 0.1246 0.1234 'International Tables Vol C Tables 4.2.6.8 and 6.1.1.4'

loop_
_geom_angle_atom_site_label_1
_geom_angle_atom_site_label_2
_geom_angle_atom_site_label_3
_geom_angle
_geom_angle_site_symmetry_1
_geom_angle_site_symmetry_3
C3 S1 C1 88.9(2) . .
C1 N1 C2 108.0(4) . .
C2 N2 C2 105.5(6) . 2_565
C2 N2 C4 127.1(3) . .
C2 N2 C4 127.1(3) 2_565 .
S1 C1 I1 120.3(3) . .
N1 C1 I1 123.0(4) . .
N1 C1 S1 116.6(4) . .
N1 C2 N2 130.2(5) . .
N1 C2 C3 118.7(5) . .
N2 C2 C3 111.1(5) . .
C2 C3 S1 107.8(4) . .
C2 C3 C3 106.2(3) . 2_565
C3 C3 S1 146.03(17) 2_565 .
N2 C4 H4A 109.2 . .
N2 C4 H4B 109.2 . .
N2 C4 C5 112.1(6) . .
H4A C4 H4B 107.9 . .
C5 C4 H4A 109.2 . .
C5 C4 H4B 109.2 . .
C4 C5 H5A 109.1 . .
C4 C5 H5B 109.1 . .
H5A C5 H5B 107.8 . .
C6 C5 C4 112.7(6) . .
C6 C5 H5A 109.1 . .
C6 C5 H5B 109.1 . .
C5 C6 H6A 109.0 . .
C5 C6 H6B 109.0 . .
H6A C6 H6B 107.8 . .
C7 C6 C5 112.7(6) . .
C7 C6 H6A 109.0 . .
C7 C6 H6B 109.0 . .
C6 C7 H7A 108.8 . .
C6 C7 H7B 108.8 . .
C6 C7 C8 113.7(7) . .
H7A C7 H7B 107.7 . .
C8 C7 H7A 108.8 . .
C8 C7 H7B 108.8 . .
C7 C8 H8A 109.0 . .
C7 C8 H8B 109.0 . .
C7 C8 C9 112.8(7) . .
H8A C8 H8B 107.8 . .
C9 C8 H8A 109.0 . .
C9 C8 H8B 109.0 . .
C8 C9 H9A 109.5 . .
C8 C9 H9B 109.5 . .
C8 C9 H9C 109.5 . .
H9A C9 H9B 109.5 . .
H9A C9 H9C 109.5 . .
H9B C9 H9C 109.5 . .
C6A S1A C1A 88.8(2) . .
C5A S2A C4A 88.8(2) . .
C1A N1A C2A 107.8(4) . .
C2A N2A C7A 127.3(4) . .
C3A N2A C2A 105.0(4) . .
C3A N2A C7A 127.5(4) . .
C4A N3A C3A 108.2(4) . .
S1A C1A I1A 120.3(3) . .
N1A C1A I1A 123.0(4) . .
N1A C1A S1A 116.7(4) . .
N1A C2A N2A 129.8(4) . .
N1A C2A C6A 118.8(4) . .
N2A C2A C6A 111.3(4) . .
N2A C3A C5A 111.3(4) . .
N3A C3A N2A 129.9(4) . .
N3A C3A C5A 118.8(4) . .
S2A C4A I2A 121.1(3) . .
N3A C4A I2A 122.4(4) . .
N3A C4A S2A 116.5(4) . .
C3A C5A S2A 107.7(3) . .
C3A C5A C6A 106.5(4) . .
C6A C5A S2A 145.8(4) . .
C2A C6A S1A 107.8(4) . .
C2A C6A C5A 105.9(4) . .
C5A C6A S1A 146.3(4) . .
N2A C7A H7AA 108.9 . .
N2A C7A H7AB 108.9 . .
N2A C7A C8A 113.6(4) . .
H7AA C7A H7AB 107.7 . .
C8A C7A H7AA 108.9 . .
C8A C7A H7AB 108.9 . .
C7A C8A H8AA 109.4 . .
C7A C8A H8AB 109.4 . .
C7A C8A C9A 111.1(4) . .
H8AA C8A H8AB 108.0 . .
C9A C8A H8AA 109.4 . .
C9A C8A H8AB 109.4 . .
C8A C9A H9AA 109.0 . .
C8A C9A H9AB 109.0 . .
H9AA C9A H9AB 107.8 . .
C10A C9A C8A 112.9(4) . .
C10A C9A H9AA 109.0 . .
C10A C9A H9AB 109.0 . .
C9A C10A H10A 109.2 . .
C9A C10A H10B 109.2 . .
C9A C10A H10C 109.0 . .
C9A C10A H10D 109.0 . .
C9A C10A C11A 112.0(5) . .
C9A C10A C11B 112.8(5) . .
H10A C10A H10B 107.9 . .
H10C C10A H10D 107.8 . .
C11A C10A H10A 109.2 . .
C11A C10A H10B 109.2 . .
C11B C10A H10C 109.0 . .
C11B C10A H10D 109.0 . .
C10A C11A H11A 109.0 . .
C10A C11A H11B 109.0 . .
H11A C11A H11B 107.8 . .
C12A C11A C10A 112.8(7) . .
C12A C11A H11A 109.0 . .
C12A C11A H11B 109.0 . .
C10A C11B H11C 109.0 . .
C10A C11B H11D 109.0 . .
H11C C11B H11D 107.8 . .
C12B C11B C10A 112.9(9) . .
C12B C11B H11C 109.0 . .
C12B C11B H11D 109.0 . .
C11A C12A H12A 109.5 . .
C11A C12A H12B 109.5 . .
C11A C12A H12C 109.5 . .
H12A C12A H12B 109.5 . .
H12A C12A H12C 109.5 . .
H12B C12A H12C 109.5 . .
C11B C12B H12D 109.5 . .
C11B C12B H12E 109.5 . .
C11B C12B H12F 109.5 . .
H12D C12B H12E 109.5 . .
H12D C12B H12F 109.5 . .
H12E C12B H12F 109.5 . .

loop_
_geom_bond_atom_site_label_1
_geom_bond_atom_site_label_2
_geom_bond_distance
_geom_bond_site_symmetry_2
I1 C1 2.076(5) .
S1 C1 1.750(5) .
S1 C3 1.728(5) .
N1 C1 1.310(7) .
N1 C2 1.361(7) .
N2 C2 1.376(6) .
N2 C2 1.376(6) 2_565
N2 C4 1.449(9) .
C2 C3 1.392(7) .
C3 C3 1.416(10) 2_565
C4 H4A 0.9700 .
C4 H4B 0.9700 .
C4 C5 1.538(10) .
C5 H5A 0.9700 .
C5 H5B 0.9700 .
C5 C6 1.531(9) .
C6 H6A 0.9700 .
C6 H6B 0.9700 .
C6 C7 1.513(11) .
C7 H7A 0.9700 .
C7 H7B 0.9700 .
C7 C8 1.523(11) .
C8 H8A 0.9700 .
C8 H8B 0.9700 .
C8 C9 1.531(13) .
C9 H9A 0.9600 .
C9 H9B 0.9600 .
C9 H9C 0.9600 .
I1A C1A 2.084(5) .
I2A C4A 2.078(5) .
S1A C1A 1.747(5) .
S1A C6A 1.725(5) .
S2A C4A 1.754(5) .
S2A C5A 1.737(5) .
N1A C1A 1.315(7) .
N1A C2A 1.356(6) .
N2A C2A 1.377(6) .
N2A C3A 1.376(6) .
N2A C7A 1.467(6) .
N3A C3A 1.365(7) .
N3A C4A 1.309(7) .
C2A C6A 1.394(7) .
C3A C5A 1.388(7) .
C5A C6A 1.409(7) .
C7A H7AA 0.9700 .
C7A H7AB 0.9700 .
C7A C8A 1.520(7) .
C8A H8AA 0.9700 .
C8A H8AB 0.9700 .
C8A C9A 1.527(7) .
C9A H9AA 0.9700 .
C9A H9AB 0.9700 .
C9A C10A 1.522(6) .
C10A H10A 0.9700 .
C10A H10B 0.9700 .
C10A H10C 0.9700 .
C10A H10D 0.9700 .
C10A C11A 1.560(10) .
C10A C11B 1.526(12) .
C11A H11A 0.9700 .
C11A H11B 0.9700 .
C11A C12A 1.522(7) .
C11B H11C 0.9700 .
C11B H11D 0.9700 .
C11B C12B 1.521(8) .
C12A H12A 0.9600 .
C12A H12B 0.9600 .
C12A H12C 0.9600 .
C12B H12D 0.9600 .
C12B H12E 0.9600 .
C12B H12F 0.9600 .

loop_
_smtbx_masks_void_nr
_smtbx_masks_void_average_x
_smtbx_masks_void_average_y
_smtbx_masks_void_average_z
_smtbx_masks_void_volume
_smtbx_masks_void_count_electrons
_smtbx_masks_void_content
1 0.007 0.000 -0.508 43.6 6.0 '1 water'
2 0.297 0.095 0.727 19.1 0.0 ?
3 0.297 0.905 0.727 19.1 0.0 ?
4 0.507 0.500 -0.424 43.6 6.0 '1 water'
5 0.797 0.405 0.727 19.1 0.0 ?
6 0.797 0.595 0.727 19.1 0.0 ?
